data_4325533
loop_
_publ_author_name
'Bin Xi'
'R. H. Holm'

_publ_section_title
;
 The [MoFe3S4]2+ Oxidation State: Synthesis, Substitution Reactions, and
 Structures of Phosphine-Ligated Cubane-Type Clusters with the S = 2
 Ground State
;
_journal_name_full 'Inorganic Chemistry'
_journal_page_first 6280
_journal_page_last 6288
_journal_paper_doi 10.1021/ic200641k
_journal_volume 50
_journal_year 2011
_chemical_formula_sum 'C87 H140 B4 Fe9 Mo3 N18 P6 S13'
_chemical_formula_weight 2874.48
_chemical_name_systematic
; 
 ? 
;
_space_group_IT_number 147
_symmetry_cell_setting hexagonal
_symmetry_space_group_name_Hall '-P 3'
_symmetry_space_group_name_H-M 'P -3'
_atom_sites_solution_hydrogens geom
_atom_sites_solution_primary direct
_atom_sites_solution_secondary difmap
_audit_creation_method SHELXL-97
_cell_angle_alpha 90.00
_cell_angle_beta 90.00
_cell_angle_gamma 120.00
_cell_formula_units_Z 2
_cell_length_a 17.021(3)
_cell_length_b 17.021(3)
_cell_length_c 23.450(5)
_cell_measurement_reflns_used 7541
_cell_measurement_temperature 100(2)
_cell_measurement_theta_max 22.08
_cell_measurement_theta_min 2.22
_cell_volume 5883.6(19)
_computing_cell_refinement 'SAINT 7.46A (Bruker-AXS,2009)'
_computing_data_collection 'APEX2 v2009.3.0 (Bruker-AXS,2009)'
_computing_data_reduction 'SAINT 7.46A (Bruker-AXS,2009)'
_computing_molecular_graphics 'Bruker SHELXTL'
_computing_publication_material 'Bruker SHELXTL'
_computing_structure_refinement 'SHELXL-97 (Sheldrick, 2008)'
_computing_structure_solution 'SHELXS-97 (Sheldrick, 2008)'
_diffrn_ambient_temperature 100(2)
_diffrn_measured_fraction_theta_full 0.997
_diffrn_measured_fraction_theta_max 0.997
_diffrn_measurement_device_type 'CCD area detector'
_diffrn_measurement_method 'phi and omega scans'
_diffrn_radiation_monochromator graphite
_diffrn_radiation_source 'fine-focus sealed tube'
_diffrn_radiation_type MoK\a
_diffrn_radiation_wavelength 0.71073
_diffrn_reflns_av_R_equivalents 0.0929
_diffrn_reflns_av_sigmaI/netI 0.0559
_diffrn_reflns_limit_h_max 20
_diffrn_reflns_limit_h_min -20
_diffrn_reflns_limit_k_max 20
_diffrn_reflns_limit_k_min -20
_diffrn_reflns_limit_l_max 28
_diffrn_reflns_limit_l_min -28
_diffrn_reflns_number 62651
_diffrn_reflns_theta_full 25.73
_diffrn_reflns_theta_max 25.73
_diffrn_reflns_theta_min 1.63
_exptl_absorpt_coefficient_mu 1.742
_exptl_absorpt_correction_T_max 0.9179
_exptl_absorpt_correction_T_min 0.7679
_exptl_absorpt_correction_type multi-scan
_exptl_absorpt_process_details 'SADABS (Sheldrick, 2009)'
_exptl_crystal_colour BLACK
_exptl_crystal_density_diffrn 1.623
_exptl_crystal_description PLATE
_exptl_crystal_F_000 2932
_exptl_crystal_size_max 0.16
_exptl_crystal_size_mid 0.12
_exptl_crystal_size_min 0.05
_refine_diff_density_max 0.977
_refine_diff_density_min -1.168
_refine_diff_density_rms 0.128
_refine_ls_extinction_method none
_refine_ls_goodness_of_fit_ref 1.072
_refine_ls_hydrogen_treatment constr
_refine_ls_matrix_type full
_refine_ls_number_parameters 347
_refine_ls_number_reflns 7479
_refine_ls_number_restraints 19
_refine_ls_restrained_S_all 1.073
_refine_ls_R_factor_all 0.1197
_refine_ls_R_factor_gt 0.0696
_refine_ls_shift/su_max 0.000
_refine_ls_shift/su_mean 0.000
_refine_ls_structure_factor_coef Fsqd
_refine_ls_weighting_details 'calc w=1/[\s^2^(Fo^2^)+(0.0675P)^2^+42.8997P] where P=(Fo^2^+2Fc^2^)/3'
_refine_ls_weighting_scheme calc
_refine_ls_wR_factor_gt 0.1693
_refine_ls_wR_factor_ref 0.1959
_reflns_number_gt 4750
_reflns_number_total 7479
_reflns_threshold_expression >2sigma(I)
_cod_data_source_file ic200641k_si_001_11.cif
_cod_data_source_block Tris
_cod_original_cell_volume 5884(2)
_cod_database_code 4325533

loop_
_symmetry_equiv_pos_as_xyz
'x, y, z'
'-y, x-y, z'
'-x+y, -x, z'
'-x, -y, -z'
'y, -x+y, -z'
'x-y, x, -z'

loop_
_atom_site_label
_atom_site_type_symbol
_atom_site_fract_x
_atom_site_fract_y
_atom_site_fract_z
_atom_site_U_iso_or_equiv
_atom_site_adp_type
_atom_site_occupancy
_atom_site_symmetry_multiplicity
_atom_site_calc_flag
_atom_site_refinement_flags
_atom_site_disorder_assembly
_atom_site_disorder_group
Mo1 Mo 0.72209(5) 0.74280(4) 0.16913(4) 0.0403(2) Uani 1 1 d . . .
Fe1 Fe 0.85506(8) 0.89965(8) 0.21261(6) 0.0419(3) Uani 1 1 d . . .
Fe2 Fe 0.74348(9) 0.77185(10) 0.28187(6) 0.0556(4) Uani 1 1 d . A .
Fe3 Fe 0.68430(8) 0.86061(8) 0.22183(6) 0.0502(4) Uani 1 1 d . A .
S1 S 1.0000 1.0000 0.19070(19) 0.0459(10) Uani 1 3 d S . .
S2 S 0.78555(18) 0.91955(18) 0.29153(12) 0.0646(7) Uani 1 1 d . . .
S3 S 0.60822(15) 0.71128(16) 0.23917(12) 0.0564(7) Uani 1 1 d . . .
S4 S 0.76200(13) 0.89047(13) 0.14016(10) 0.0407(5) Uani 1 1 d . . .
S5 S 0.84517(14) 0.76244(14) 0.22546(10) 0.0455(5) Uani 1 1 d . . .
N1 n 0.6096(4) 0.6918(5) 0.1045(4) 0.0500(19) Uani 1 1 d . . .
N2 n 0.6025(5) 0.6358(5) 0.0609(4) 0.060(2) Uani 1 1 d . . .
N3 n 0.8012(4) 0.7420(4) 0.0944(3) 0.0412(16) Uani 1 1 d . . .
N4 n 0.7661(5) 0.6750(5) 0.0533(3) 0.0499(19) Uani 1 1 d . . .
N5 n 0.6780(5) 0.5939(5) 0.1663(4) 0.055(2) Uani 1 1 d . . .
N6 n 0.6589(5) 0.5487(5) 0.1148(4) 0.061(2) Uani 1 1 d . . .
C1 C 0.5417(6) 0.7091(6) 0.0967(5) 0.062(3) Uani 1 1 d . . .
H1 H 0.5299 0.7473 0.1205 0.074 Uiso 1 1 calc R . .
C1A C 0.3176(10) 0.5640(7) 0.4561(6) 0.150(3) Uani 1 1 d G . .
C2A C 0.2510(9) 0.5122(9) 0.4163(5) 0.150(3) Uani 1 1 d G . .
H2A H 0.2120 0.5326 0.4021 0.180 Uiso 1 1 calc R . .
C3A C 0.2415(8) 0.4306(9) 0.3973(5) 0.150(3) Uani 1 1 d G . .
H3A H 0.1960 0.3952 0.3701 0.180 Uiso 1 1 calc R . .
C4A C 0.2985(10) 0.4007(7) 0.4180(5) 0.150(3) Uani 1 1 d G . .
H4A H 0.2920 0.3449 0.4050 0.180 Uiso 1 1 calc R . .
C5A C 0.3651(9) 0.4525(9) 0.4578(5) 0.150(3) Uani 1 1 d G . .
H5A H 0.4041 0.4321 0.4720 0.180 Uiso 1 1 calc R . .
C6A C 0.3746(8) 0.5341(9) 0.4768(5) 0.150(3) Uani 1 1 d G . .
H6A H 0.4201 0.5695 0.5040 0.180 Uiso 1 1 calc R . .
B1S B 0.3333 0.6667 0.4784(18) 0.150(3) Uani 1 3 d S . .
C2 C 0.4910(7) 0.6635(7) 0.0491(5) 0.074(3) Uani 1 1 d . . .
H2 H 0.4388 0.6635 0.0346 0.089 Uiso 1 1 calc R . .
C3 C 0.5321(7) 0.6187(7) 0.0274(6) 0.074(3) Uani 1 1 d . . .
H3 H 0.5138 0.5818 -0.0058 0.088 Uiso 1 1 calc R . .
C4 C 0.8870(5) 0.7981(6) 0.0782(4) 0.043(2) Uani 1 1 d . . .
H4 H 0.9284 0.8514 0.0983 0.051 Uiso 1 1 calc R . .
C5 C 0.9075(7) 0.7691(7) 0.0294(4) 0.058(3) Uani 1 1 d . . .
H5 H 0.9640 0.7966 0.0100 0.070 Uiso 1 1 calc R . .
C6 C 0.8290(7) 0.6916(7) 0.0140(4) 0.054(2) Uani 1 1 d . . .
H6 H 0.8210 0.6561 -0.0190 0.065 Uiso 1 1 calc R . .
C7 C 0.6668(6) 0.5348(6) 0.2070(5) 0.066(3) Uani 1 1 d . . .
H7 H 0.6756 0.5482 0.2466 0.079 Uiso 1 1 calc R . .
C8 C 0.6405(7) 0.4508(7) 0.1831(7) 0.080(4) Uani 1 1 d . . .
H8 H 0.6280 0.3970 0.2028 0.096 Uiso 1 1 calc R . .
C9 C 0.6362(7) 0.4607(6) 0.1266(7) 0.077(4) Uani 1 1 d . . .
H9 H 0.6200 0.4141 0.0991 0.093 Uiso 1 1 calc R . .
P2 P 0.7562(3) 0.7176(3) 0.37153(16) 0.1026(12) Uani 1 1 d D . .
C21 C 0.8173(15) 0.6524(17) 0.3699(8) 0.1026(12) Uani 0.658(13) 1 d PD A 1
H21A H 0.7816 0.5970 0.3467 0.123 Uiso 0.658(13) 1 calc PR A 1
H21B H 0.8764 0.6896 0.3506 0.123 Uiso 0.658(13) 1 calc PR A 1
C22 C 0.8343(14) 0.6244(17) 0.4286(8) 0.1026(12) Uani 0.658(13) 1 d PD A 1
H22A H 0.8083 0.5584 0.4298 0.154 Uiso 0.658(13) 1 calc PR A 1
H22B H 0.8057 0.6426 0.4580 0.154 Uiso 0.658(13) 1 calc PR A 1
H22C H 0.8997 0.6542 0.4357 0.154 Uiso 0.658(13) 1 calc PR A 1
C21B C 0.8714(18) 0.738(4) 0.3850(13) 0.1026(12) Uani 0.342(13) 1 d PD A 2
H21C H 0.8844 0.7015 0.3578 0.123 Uiso 0.342(13) 1 calc PR A 2
H21D H 0.9154 0.8027 0.3777 0.123 Uiso 0.342(13) 1 calc PR A 2
C22B C 0.886(2) 0.715(3) 0.4459(13) 0.1026(12) Uani 0.342(13) 1 d PD A 2
H22E H 0.9239 0.6861 0.4446 0.154 Uiso 0.342(13) 1 calc PR A 2
H22D H 0.8273 0.6724 0.4631 0.154 Uiso 0.342(13) 1 calc PR A 2
H22F H 0.9164 0.7701 0.4688 0.154 Uiso 0.342(13) 1 calc PR A 2
C23 C 0.8202(11) 0.8035(15) 0.4296(8) 0.1026(12) Uani 0.680(12) 1 d PD A 1
H23A H 0.7920 0.8413 0.4365 0.123 Uiso 0.680(12) 1 calc PR A 1
H23B H 0.8177 0.7718 0.4656 0.123 Uiso 0.680(12) 1 calc PR A 1
C24 C 0.9175(11) 0.8627(15) 0.4114(8) 0.1026(12) Uani 0.680(12) 1 d PD A 1
H24B H 0.9206 0.9028 0.3804 0.154 Uiso 0.680(12) 1 calc PR A 1
H24A H 0.9418 0.8245 0.3981 0.154 Uiso 0.680(12) 1 calc PR A 1
H24C H 0.9535 0.8994 0.4438 0.154 Uiso 0.680(12) 1 calc PR A 1
C23B C 0.705(2) 0.756(2) 0.4293(15) 0.1026(12) Uani 0.320(12) 1 d PD A 2
H23C H 0.6442 0.7456 0.4172 0.123 Uiso 0.320(12) 1 calc PR A 2
H23D H 0.6972 0.7226 0.4652 0.123 Uiso 0.320(12) 1 calc PR A 2
C24B C 0.769(3) 0.857(2) 0.4384(15) 0.1026(12) Uani 0.320(12) 1 d PD A 2
H24D H 0.7505 0.8924 0.4146 0.154 Uiso 0.320(12) 1 calc PR A 2
H24E H 0.8310 0.8722 0.4277 0.154 Uiso 0.320(12) 1 calc PR A 2
H24F H 0.7686 0.8727 0.4786 0.154 Uiso 0.320(12) 1 calc PR A 2
C25 C 0.6495(13) 0.6434(17) 0.4100(9) 0.1026(12) Uani 0.615(14) 1 d PD A 1
H25A H 0.6650 0.6143 0.4412 0.123 Uiso 0.615(14) 1 calc PR A 1
H25B H 0.6307 0.6838 0.4284 0.123 Uiso 0.615(14) 1 calc PR A 1
C26 C 0.5788(13) 0.5802(17) 0.3855(10) 0.1026(12) Uani 0.615(14) 1 d PD A 1
H26C H 0.5314 0.5470 0.4140 0.154 Uiso 0.615(14) 1 calc PR A 1
H26A H 0.5942 0.5383 0.3665 0.154 Uiso 0.615(14) 1 calc PR A 1
H26B H 0.5566 0.6068 0.3571 0.154 Uiso 0.615(14) 1 calc PR A 1
C25B C 0.691(2) 0.5924(16) 0.3772(15) 0.1026(12) Uani 0.385(14) 1 d PD A 2
H25C H 0.7213 0.5690 0.3523 0.123 Uiso 0.385(14) 1 calc PR A 2
H25D H 0.6981 0.5772 0.4168 0.123 Uiso 0.385(14) 1 calc PR A 2
C26B C 0.6065(19) 0.5462(19) 0.3659(17) 0.1026(12) Uani 0.385(14) 1 d PD A 2
H26E H 0.5878 0.5840 0.3450 0.154 Uiso 0.385(14) 1 calc PR A 2
H26F H 0.5720 0.5253 0.4016 0.154 Uiso 0.385(14) 1 calc PR A 2
H26D H 0.5948 0.4937 0.3426 0.154 Uiso 0.385(14) 1 calc PR A 2
P3 P 0.6035(2) 0.9364(2) 0.21684(19) 0.0916(11) Uani 1 1 d D . .
C31 C 0.6682(15) 1.0538(13) 0.1835(10) 0.0916(11) Uani 0.591(11) 1 d PD B 1
H31A H 0.6249 1.0765 0.1854 0.110 Uiso 0.591(11) 1 calc PR B 1
H31B H 0.7158 1.0898 0.2120 0.110 Uiso 0.591(11) 1 calc PR B 1
C32 C 0.7022(15) 1.0790(14) 0.1429(10) 0.0916(11) Uani 0.591(11) 1 d PD B 1
H32A H 0.6575 1.0541 0.1120 0.137 Uiso 0.591(11) 1 calc PR B 1
H32B H 0.7476 1.0603 0.1376 0.137 Uiso 0.591(11) 1 calc PR B 1
H32C H 0.7321 1.1454 0.1424 0.137 Uiso 0.591(11) 1 calc PR B 1
C31B C 0.600(2) 0.987(2) 0.1469(10) 0.0916(11) Uani 0.409(11) 1 d PD B 2
H31C H 0.5339 0.9577 0.1397 0.110 Uiso 0.409(11) 1 calc PR B 2
H31D H 0.6179 1.0502 0.1581 0.110 Uiso 0.409(11) 1 calc PR B 2
C32B C 0.626(2) 0.997(2) 0.1057(10) 0.0916(11) Uani 0.409(11) 1 d PD B 2
H32F H 0.6789 1.0575 0.1022 0.137 Uiso 0.409(11) 1 calc PR B 2
H32D H 0.5792 0.9902 0.0784 0.137 Uiso 0.409(11) 1 calc PR B 2
H32E H 0.6433 0.9511 0.0975 0.137 Uiso 0.409(11) 1 calc PR B 2
C33 C 0.544(2) 0.941(2) 0.2822(13) 0.0916(11) Uani 0.382(11) 1 d PD B 1
H33A H 0.4829 0.8871 0.2811 0.110 Uiso 0.382(11) 1 calc PR B 1
H33B H 0.5761 0.9329 0.3148 0.110 Uiso 0.382(11) 1 calc PR B 1
C34 C 0.533(2) 1.010(2) 0.2956(14) 0.0916(11) Uani 0.382(11) 1 d PD B 1
H34B H 0.5451 1.0487 0.2622 0.137 Uiso 0.382(11) 1 calc PR B 1
H34C H 0.5746 1.0447 0.3264 0.137 Uiso 0.382(11) 1 calc PR B 1
H34A H 0.4701 0.9867 0.3082 0.137 Uiso 0.382(11) 1 calc PR B 1
C33B C 0.6468(13) 1.0229(13) 0.2786(9) 0.0916(11) Uani 0.618(11) 1 d PD B 2
H33C H 0.6281 0.9880 0.3147 0.110 Uiso 0.618(11) 1 calc PR B 2
H33D H 0.7139 1.0551 0.2775 0.110 Uiso 0.618(11) 1 calc PR B 2
C34B C 0.6226(14) 1.0847(12) 0.2818(10) 0.0916(11) Uani 0.618(11) 1 d PD B 2
H34D H 0.5646 1.0630 0.2621 0.137 Uiso 0.618(11) 1 calc PR B 2
H34F H 0.6690 1.1408 0.2638 0.137 Uiso 0.618(11) 1 calc PR B 2
H34E H 0.6160 1.0965 0.3219 0.137 Uiso 0.618(11) 1 calc PR B 2
C35 C 0.5055(14) 0.8878(16) 0.1696(11) 0.0916(11) Uani 0.474(12) 1 d PD B 1
H35B H 0.4812 0.9296 0.1650 0.110 Uiso 0.474(12) 1 calc PR B 1
H35A H 0.5216 0.8748 0.1316 0.110 Uiso 0.474(12) 1 calc PR B 1
C36 C 0.4269(14) 0.7879(15) 0.2036(12) 0.0916(11) Uani 0.474(12) 1 d PD B 1
H36A H 0.3781 0.7501 0.1769 0.137 Uiso 0.474(12) 1 calc PR B 1
H36C H 0.4013 0.8027 0.2366 0.137 Uiso 0.474(12) 1 calc PR B 1
H36B H 0.4571 0.7549 0.2164 0.137 Uiso 0.474(12) 1 calc PR B 1
C35B C 0.4828(13) 0.8676(15) 0.2183(12) 0.0916(11) Uani 0.526(12) 1 d PD B 2
H35D H 0.4547 0.9058 0.2123 0.110 Uiso 0.526(12) 1 calc PR B 2
H35C H 0.4621 0.8218 0.1874 0.110 Uiso 0.526(12) 1 calc PR B 2
C36B C 0.4513(15) 0.8151(16) 0.2828(11) 0.0916(11) Uani 0.526(12) 1 d PD B 2
H36D H 0.4592 0.7619 0.2828 0.137 Uiso 0.526(12) 1 calc PR B 2
H36E H 0.3875 0.7960 0.2900 0.137 Uiso 0.526(12) 1 calc PR B 2
H36F H 0.4891 0.8573 0.3127 0.137 Uiso 0.526(12) 1 calc PR B 2
C11A C 0.3333 0.6667 0.5507(6) 0.106(5) Uani 1 3 d SG . 2
C12A C 0.2642(14) 0.5854(9) 0.5727(8) 0.106(5) Uani 0.33333 1 d PG . 2
H12 H 0.2217 0.5352 0.5485 0.127 Uiso 0.33333 1 d PR . 2
C13A C 0.2523(19) 0.5737(16) 0.6314(8) 0.106(5) Uani 0.33333 1 d PG . 2
H13 H 0.2043 0.5170 0.6481 0.127 Uiso 0.33333 1 d PR . 2
C14A C 0.3095(19) 0.643(2) 0.6680(6) 0.106(5) Uani 0.33333 1 d PG . 2
H14 H 0.3025 0.6358 0.7088 0.127 Uiso 0.33333 1 d PR . 2
C15A C 0.379(2) 0.7243(17) 0.6460(8) 0.106(5) Uani 0.33333 1 d PG . 2
H15 H 0.4182 0.7722 0.6700 0.127 Uiso 0.33333 1 d PR . 2
C16A C 0.3904(14) 0.7360(10) 0.5874(9) 0.106(5) Uani 0.33333 1 d PG . 2
H16 H 0.4356 0.7904 0.5710 0.127 Uiso 0.33333 1 d PR . 2
B1 B 0.6674(7) 0.5972(7) 0.0589(6) 0.058(3) Uani 1 1 d . . .
H1A H 0.6514 0.5541 0.0262 0.070 Uiso 1 1 calc R . .

loop_
_atom_site_aniso_label
_atom_site_aniso_U_11
_atom_site_aniso_U_22
_atom_site_aniso_U_33
_atom_site_aniso_U_23
_atom_site_aniso_U_13
_atom_site_aniso_U_12
Mo1 0.0270(4) 0.0267(4) 0.0641(5) 0.0044(3) 0.0035(3) 0.0112(3)
Fe1 0.0328(6) 0.0328(6) 0.0565(8) 0.0024(6) 0.0028(6) 0.0136(5)
Fe2 0.0473(8) 0.0511(8) 0.0627(9) 0.0111(7) 0.0120(7) 0.0203(6)
Fe3 0.0369(7) 0.0400(7) 0.0720(10) 0.0022(6) 0.0129(6) 0.0180(6)
S1 0.0281(11) 0.0281(11) 0.081(3) 0.000 0.000 0.0141(5)
S2 0.0575(15) 0.0543(15) 0.0705(18) -0.0068(13) 0.0151(13) 0.0194(12)
S3 0.0373(12) 0.0432(13) 0.0822(19) 0.0106(12) 0.0183(12) 0.0153(10)
S4 0.0307(10) 0.0287(10) 0.0608(14) 0.0016(9) 0.0024(9) 0.0133(8)
S5 0.0351(11) 0.0374(11) 0.0631(15) 0.0080(10) 0.0018(10) 0.0175(9)
N1 0.028(4) 0.032(4) 0.083(6) -0.001(4) -0.004(4) 0.010(3)
N2 0.047(5) 0.035(4) 0.090(6) -0.014(4) -0.020(4) 0.015(3)
N3 0.031(4) 0.035(4) 0.060(5) 0.000(3) -0.005(3) 0.018(3)
N4 0.047(4) 0.040(4) 0.066(5) -0.013(4) -0.002(4) 0.024(4)
N5 0.035(4) 0.037(4) 0.092(7) 0.007(4) 0.005(4) 0.017(3)
N6 0.046(4) 0.032(4) 0.102(7) -0.009(4) -0.002(5) 0.017(3)
C1 0.031(5) 0.044(5) 0.110(9) 0.005(5) 0.002(5) 0.019(4)
C1A 0.178(9) 0.162(8) 0.124(7) -0.037(5) -0.021(5) 0.096(7)
C2A 0.178(9) 0.162(8) 0.124(7) -0.037(5) -0.021(5) 0.096(7)
C3A 0.178(9) 0.162(8) 0.124(7) -0.037(5) -0.021(5) 0.096(7)
C4A 0.178(9) 0.162(8) 0.124(7) -0.037(5) -0.021(5) 0.096(7)
C5A 0.178(9) 0.162(8) 0.124(7) -0.037(5) -0.021(5) 0.096(7)
C6A 0.178(9) 0.162(8) 0.124(7) -0.037(5) -0.021(5) 0.096(7)
B1S 0.178(9) 0.162(8) 0.124(7) -0.037(5) -0.021(5) 0.096(7)
C2 0.036(5) 0.058(6) 0.106(9) -0.008(6) -0.029(6) 0.007(5)
C3 0.044(6) 0.050(6) 0.123(10) -0.017(6) -0.032(6) 0.020(5)
C4 0.037(5) 0.043(5) 0.050(6) -0.001(4) 0.002(4) 0.021(4)
C5 0.049(6) 0.066(6) 0.068(7) 0.003(5) 0.011(5) 0.034(5)
C6 0.058(6) 0.062(6) 0.053(6) -0.014(5) -0.004(5) 0.038(5)
C7 0.049(6) 0.040(5) 0.110(9) 0.019(6) 0.011(6) 0.023(5)
C8 0.050(6) 0.032(5) 0.153(13) 0.031(7) 0.017(7) 0.017(5)
C9 0.053(6) 0.027(5) 0.156(13) 0.006(6) 0.008(7) 0.023(5)
P2 0.081(2) 0.136(3) 0.078(2) 0.035(2) 0.0109(17) 0.044(2)
C21 0.081(2) 0.136(3) 0.078(2) 0.035(2) 0.0109(17) 0.044(2)
C22 0.081(2) 0.136(3) 0.078(2) 0.035(2) 0.0109(17) 0.044(2)
C21B 0.081(2) 0.136(3) 0.078(2) 0.035(2) 0.0109(17) 0.044(2)
C22B 0.081(2) 0.136(3) 0.078(2) 0.035(2) 0.0109(17) 0.044(2)
C23 0.081(2) 0.136(3) 0.078(2) 0.035(2) 0.0109(17) 0.044(2)
C24 0.081(2) 0.136(3) 0.078(2) 0.035(2) 0.0109(17) 0.044(2)
C23B 0.081(2) 0.136(3) 0.078(2) 0.035(2) 0.0109(17) 0.044(2)
C24B 0.081(2) 0.136(3) 0.078(2) 0.035(2) 0.0109(17) 0.044(2)
C25 0.081(2) 0.136(3) 0.078(2) 0.035(2) 0.0109(17) 0.044(2)
C26 0.081(2) 0.136(3) 0.078(2) 0.035(2) 0.0109(17) 0.044(2)
C25B 0.081(2) 0.136(3) 0.078(2) 0.035(2) 0.0109(17) 0.044(2)
C26B 0.081(2) 0.136(3) 0.078(2) 0.035(2) 0.0109(17) 0.044(2)
P3 0.082(2) 0.085(2) 0.134(3) 0.027(2) 0.037(2) 0.0614(18)
C31 0.082(2) 0.085(2) 0.134(3) 0.027(2) 0.037(2) 0.0614(18)
C32 0.082(2) 0.085(2) 0.134(3) 0.027(2) 0.037(2) 0.0614(18)
C31B 0.082(2) 0.085(2) 0.134(3) 0.027(2) 0.037(2) 0.0614(18)
C32B 0.082(2) 0.085(2) 0.134(3) 0.027(2) 0.037(2) 0.0614(18)
C33 0.082(2) 0.085(2) 0.134(3) 0.027(2) 0.037(2) 0.0614(18)
C34 0.082(2) 0.085(2) 0.134(3) 0.027(2) 0.037(2) 0.0614(18)
C33B 0.082(2) 0.085(2) 0.134(3) 0.027(2) 0.037(2) 0.0614(18)
C34B 0.082(2) 0.085(2) 0.134(3) 0.027(2) 0.037(2) 0.0614(18)
C35 0.082(2) 0.085(2) 0.134(3) 0.027(2) 0.037(2) 0.0614(18)
C36 0.082(2) 0.085(2) 0.134(3) 0.027(2) 0.037(2) 0.0614(18)
C35B 0.082(2) 0.085(2) 0.134(3) 0.027(2) 0.037(2) 0.0614(18)
C36B 0.082(2) 0.085(2) 0.134(3) 0.027(2) 0.037(2) 0.0614(18)
C11A 0.119(9) 0.119(9) 0.078(10) 0.000 0.000 0.060(4)
C12A 0.119(9) 0.119(9) 0.078(10) 0.000 0.000 0.060(4)
C13A 0.119(9) 0.119(9) 0.078(10) 0.000 0.000 0.060(4)
C14A 0.119(9) 0.119(9) 0.078(10) 0.000 0.000 0.060(4)
C15A 0.119(9) 0.119(9) 0.078(10) 0.000 0.000 0.060(4)
C16A 0.119(9) 0.119(9) 0.078(10) 0.000 0.000 0.060(4)
B1 0.050(6) 0.039(6) 0.087(9) -0.014(6) -0.017(6) 0.023(5)

loop_
_atom_type_symbol
_atom_type_description
_atom_type_scat_dispersion_real
_atom_type_scat_dispersion_imag
_atom_type_scat_source
C C 0.0033 0.0016 'International Tables Vol C Tables 4.2.6.8 and 6.1.1.4'
H H 0.0000 0.0000 'International Tables Vol C Tables 4.2.6.8 and 6.1.1.4'
B B 0.0013 0.0007 'International Tables Vol C Tables 4.2.6.8 and 6.1.1.4'
N N 0.0061 0.0033 'International Tables Vol C Tables 4.2.6.8 and 6.1.1.4'
P P 0.1023 0.0942 'International Tables Vol C Tables 4.2.6.8 and 6.1.1.4'
S S 0.1246 0.1234 'International Tables Vol C Tables 4.2.6.8 and 6.1.1.4'
Fe Fe 0.3463 0.8444 'International Tables Vol C Tables 4.2.6.8 and 6.1.1.4'
Mo Mo -1.6832 0.6857 'International Tables Vol C Tables 4.2.6.8 and 6.1.1.4'

loop_
_geom_angle_atom_site_label_1
_geom_angle_atom_site_label_2
_geom_angle_atom_site_label_3
_geom_angle
_geom_angle_site_symmetry_1
_geom_angle_site_symmetry_3
N3 Mo1 N1 82.4(3) . .
N3 Mo1 N5 80.3(3) . .
N1 Mo1 N5 78.8(3) . .
N3 Mo1 S4 85.79(18) . .
N1 Mo1 S4 87.31(19) . .
N5 Mo1 S4 161.5(2) . .
N3 Mo1 S5 86.81(18) . .
N1 Mo1 S5 163.4(2) . .
N5 Mo1 S5 87.1(2) . .
S4 Mo1 S5 104.43(8) . .
N3 Mo1 S3 166.10(18) . .
N1 Mo1 S3 86.4(2) . .
N5 Mo1 S3 89.5(2) . .
S4 Mo1 S3 101.94(8) . .
S5 Mo1 S3 102.16(9) . .
N3 Mo1 Fe2 139.01(17) . .
N1 Mo1 Fe2 138.3(2) . .
N5 Mo1 Fe2 100.1(2) . .
S4 Mo1 Fe2 98.49(7) . .
S5 Mo1 Fe2 52.51(7) . .
S3 Mo1 Fe2 51.92(7) . .
N3 Mo1 Fe1 95.38(17) . .
N1 Mo1 Fe1 140.32(18) . .
N5 Mo1 Fe1 140.2(2) . .
S4 Mo1 Fe1 53.08(6) . .
S5 Mo1 Fe1 53.10(6) . .
S3 Mo1 Fe1 98.50(7) . .
Fe2 Mo1 Fe1 58.28(4) . .
N3 Mo1 Fe3 137.76(17) . .
N1 Mo1 Fe3 97.03(19) . .
N5 Mo1 Fe3 141.4(2) . .
S4 Mo1 Fe3 52.10(6) . .
S5 Mo1 Fe3 99.42(7) . .
S3 Mo1 Fe3 51.86(6) . .
Fe2 Mo1 Fe3 58.06(5) . .
Fe1 Mo1 Fe3 58.88(4) . .
S1 Fe1 S4 110.09(13) . .
S1 Fe1 S5 107.45(7) . .
S4 Fe1 S5 109.68(9) . .
S1 Fe1 S2 121.29(12) . .
S4 Fe1 S2 102.61(11) . .
S5 Fe1 S2 105.29(11) . .
S1 Fe1 Fe2 146.95(11) . .
S4 Fe1 Fe2 102.45(7) . .
S5 Fe1 Fe2 54.14(7) . .
S2 Fe1 Fe2 54.04(8) . .
S1 Fe1 Fe3 149.27(7) . .
S4 Fe1 Fe3 53.42(7) . .
S5 Fe1 Fe3 102.89(7) . .
S2 Fe1 Fe3 52.62(8) . .
Fe2 Fe1 Fe3 59.40(5) . .
S1 Fe1 Mo1 136.55(11) . .
S4 Fe1 Mo1 55.78(6) . .
S5 Fe1 Mo1 55.83(6) . .
S2 Fe1 Mo1 102.15(8) . .
Fe2 Fe1 Mo1 60.64(5) . .
Fe3 Fe1 Mo1 60.58(4) . .
S3 Fe2 S5 110.86(11) . .
S3 Fe2 S2 103.83(11) . .
S5 Fe2 S2 108.19(10) . .
S3 Fe2 P2 119.74(13) . .
S5 Fe2 P2 105.83(14) . .
S2 Fe2 P2 107.95(16) . .
S3 Fe2 Fe3 54.41(8) . .
S5 Fe2 Fe3 104.95(8) . .
S2 Fe2 Fe3 53.68(9) . .
P2 Fe2 Fe3 148.13(14) . .
S3 Fe2 Fe1 104.93(9) . .
S5 Fe2 Fe1 55.18(7) . .
S2 Fe2 Fe1 56.05(8) . .
P2 Fe2 Fe1 135.31(12) . .
Fe3 Fe2 Fe1 60.88(5) . .
S3 Fe2 Mo1 57.27(8) . .
S5 Fe2 Mo1 56.27(7) . .
S2 Fe2 Mo1 104.06(9) . .
P2 Fe2 Mo1 147.20(14) . .
Fe3 Fe2 Mo1 61.20(5) . .
Fe1 Fe2 Mo1 61.08(5) . .
S2 Fe3 S4 106.90(10) . .
S2 Fe3 S3 104.91(12) . .
S4 Fe3 S3 110.75(10) . .
S2 Fe3 P3 109.24(15) . .
S4 Fe3 P3 106.20(13) . .
S3 Fe3 P3 118.35(12) . .
S2 Fe3 Fe2 54.99(9) . .
S4 Fe3 Fe2 103.78(8) . .
S3 Fe3 Fe2 54.26(8) . .
P3 Fe3 Fe2 149.37(13) . .
S2 Fe3 Fe1 55.89(8) . .
S4 Fe3 Fe1 54.74(7) . .
S3 Fe3 Fe1 103.84(8) . .
P3 Fe3 Fe1 137.81(11) . .
Fe2 Fe3 Fe1 59.72(5) . .
S2 Fe3 Mo1 104.72(9) . .
S4 Fe3 Mo1 56.09(6) . .
S3 Fe3 Mo1 57.03(7) . .
P3 Fe3 Mo1 145.35(13) . .
Fe2 Fe3 Mo1 60.73(5) . .
Fe1 Fe3 Mo1 60.55(4) . .
Fe1 S1 Fe1 114.94(9) 3_675 2_765
Fe1 S1 Fe1 114.94(9) 3_675 .
Fe1 S1 Fe1 114.94(9) 2_765 .
Fe3 S2 Fe2 71.33(9) . .
Fe3 S2 Fe1 71.49(10) . .
Fe2 S2 Fe1 69.92(9) . .
Fe2 S3 Fe3 71.33(9) . .
Fe2 S3 Mo1 70.81(8) . .
Fe3 S3 Mo1 71.11(7) . .
Fe3 S4 Fe1 71.84(9) . .
Fe3 S4 Mo1 71.81(7) . .
Fe1 S4 Mo1 71.14(7) . .
Fe2 S5 Fe1 70.68(8) . .
Fe2 S5 Mo1 71.22(8) . .
Fe1 S5 Mo1 71.07(7) . .
C1 N1 N2 105.5(8) . .
C1 N1 Mo1 131.9(7) . .
N2 N1 Mo1 122.5(5) . .
C3 N2 N1 110.5(8) . .
C3 N2 B1 130.1(9) . .
N1 N2 B1 119.3(8) . .
C4 N3 N4 105.0(7) . .
C4 N3 Mo1 132.0(6) . .
N4 N3 Mo1 123.0(5) . .
C6 N4 N3 109.7(7) . .
C6 N4 B1 131.1(8) . .
N3 N4 B1 119.2(8) . .
C7 N5 N6 107.5(8) . .
C7 N5 Mo1 132.1(8) . .
N6 N5 Mo1 120.4(6) . .
C9 N6 N5 107.0(10) . .
C9 N6 B1 131.7(10) . .
N5 N6 B1 121.3(7) . .
N1 C1 C2 110.5(10) . .
C2A C1A C6A 120.0 . .
C2A C1A B1S 121.0(12) . .
C6A C1A B1S 119.0(12) . .
C1A C2A C3A 120.0 . .
C4A C3A C2A 120.0 . .
C5A C4A C3A 120.0 . .
C4A C5A C6A 120.0 . .
C5A C6A C1A 120.0 . .
C11A B1S C1A 107.8(14) . .
C11A B1S C1A 107.8(14) . 3_565
C1A B1S C1A 111.1(13) . 3_565
C11A B1S C1A 107.8(14) . 2_665
C1A B1S C1A 111.1(13) . 2_665
C1A B1S C1A 111.1(13) 3_565 2_665
C3 C2 C1 105.3(9) . .
N2 C3 C2 108.3(10) . .
N3 C4 C5 111.5(8) . .
C4 C5 C6 105.5(8) . .
N4 C6 C5 108.4(8) . .
N5 C7 C8 110.0(12) . .
C9 C8 C7 106.3(10) . .
C8 C9 N6 109.3(11) . .
C21B P2 C25 129.5(13) . .
C21B P2 C25B 100.2(19) . .
C25 P2 C25B 50.0(14) . .
C21B P2 C21 41.9(16) . .
C25 P2 C21 104.7(11) . .
C25B P2 C21 60.7(13) . .
C21B P2 C23 65.4(17) . .
C25 P2 C23 99.5(9) . .
C25B P2 C23 128.3(13) . .
C21 P2 C23 101.4(10) . .
C21B P2 C23B 116.5(19) . .
C25 P2 C23B 54.7(12) . .
C25B P2 C23B 103.3(16) . .
C21 P2 C23B 135.5(14) . .
C23 P2 C23B 53.7(12) . .
C21B P2 Fe2 112.3(9) . .
C25 P2 Fe2 116.9(7) . .
C25B P2 Fe2 113.3(11) . .
C21 P2 Fe2 113.9(6) . .
C23 P2 Fe2 118.1(7) . .
C23B P2 Fe2 110.5(13) . .
C22 C21 P2 114.5(14) . .
C22B C21B P2 114.1(18) . .
C24 C23 P2 109.1(14) . .
C24B C23B P2 106.8(18) . .
C26 C25 P2 122.9(17) . .
C26B C25B P2 123(2) . .
C35B P3 C35 38.8(9) . .
C35B P3 C33 62.7(14) . .
C35 P3 C33 97.3(14) . .
C35B P3 C31B 91.5(13) . .
C35 P3 C31B 56.1(13) . .
C33 P3 C31B 123.8(12) . .
C35B P3 C31 124.6(10) . .
C35 P3 C31 98.3(11) . .
C33 P3 C31 109.4(11) . .
C31B P3 C31 44.6(12) . .
C35B P3 C33B 111.2(11) . .
C35 P3 C33B 135.8(10) . .
C33 P3 C33B 49.9(12) . .
C31B P3 C33B 113.1(12) . .
C31 P3 C33B 72.9(10) . .
C35B P3 Fe3 116.4(7) . .
C35 P3 Fe3 116.3(8) . .
C33 P3 Fe3 118.2(9) . .
C31B P3 Fe3 118.0(8) . .
C31 P3 Fe3 114.4(6) . .
C33B P3 Fe3 106.3(5) . .
C32 C31 P3 134(2) . .
C32B C31B P3 141(2) . .
C34 C33 P3 124(2) . .
C34B C33B P3 120.2(16) . .
C36 C35 P3 104.2(15) . .
C36B C35B P3 108.5(16) . .
C16A C11A C16A 85.72(7) 2_665 3_565
C16A C11A C12A 52.3(17) 2_665 .
C16A C11A C12A 54.8(17) 3_565 .
C16A C11A C16A 85.7(16) 2_665 .
C16A C11A C16A 85.7(17) 3_565 .
C12A C11A C16A 120.0 . .
C16A C11A C12A 54.8(10) 2_665 3_565
C16A C11A C12A 120.0(11) 3_565 3_565
C12A C11A C12A 107(2) . 3_565
C16A C11A C12A 52.3(16) . 3_565
C16A C11A C12A 120.0(11) 2_665 2_665
C16A C11A C12A 52.3(10) 3_565 2_665
C12A C11A C12A 107(2) . 2_665
C16A C11A C12A 54.8(16) . 2_665
C12A C11A C12A 107.08(18) 3_565 2_665
C16A C11A B1S 128.2(6) 2_665 .
C16A C11A B1S 128.2(6) 3_565 .
C12A C11A B1S 111.8(6) . .
C16A C11A B1S 128.2(6) . .
C12A C11A B1S 111.8(8) 3_565 .
C12A C11A B1S 111.8(7) 2_665 .
C16A C12A C16A 97.9(13) 2_665 3_565
C16A C12A C11A 63.8(17) 2_665 .
C16A C12A C11A 62.5(17) 3_565 .
C16A C12A C13A 77.9(6) 2_665 .
C16A C12A C13A 80.6(5) 3_565 .
C11A C12A C13A 120.0 . .
C16A C12A C15A 42.0(9) 2_665 2_665
C16A C12A C15A 79.1(13) 3_565 2_665
C11A C12A C15A 87.2(14) . 2_665
C13A C12A C15A 38.0(12) . 2_665
C15A C13A C14A 37.4(15) 2_665 .
C15A C13A C12A 99.7(7) 2_665 .
C14A C13A C12A 120.0 . .
C15A C13A C15A 70(3) 2_665 3_565
C14A C13A C15A 41.9(15) . 3_565
C12A C13A C15A 96.7(5) . 3_565
C15A C13A C16A 55.0(14) 2_665 2_665
C14A C13A C16A 86.4(13) . 2_665
C12A C13A C16A 46.6(6) . 2_665
C15A C13A C16A 92.3(18) 3_565 2_665
C15A C13A C16A 92.5(19) 2_665 3_565
C14A C13A C16A 86.6(12) . 3_565
C12A C13A C16A 46.9(5) . 3_565
C15A C13A C16A 51.3(11) 3_565 3_565
C16A C13A C16A 68.0(8) 2_665 3_565
C15A C13A C14A 47.2(13) 2_665 2_665
C14A C13A C14A 17.1(12) . 2_665
C12A C13A C14A 108.7(8) . 2_665
C15A C13A C14A 25.3(19) 3_565 2_665
C16A C13A C14A 85.3(17) 2_665 2_665
C16A C13A C14A 70.3(17) 3_565 2_665
C15A C13A C14A 27(2) 2_665 3_565
C14A C13A C14A 13.9(9) . 3_565
C12A C13A C14A 108.0(7) . 3_565
C15A C13A C14A 45.1(12) 3_565 3_565
C16A C13A C14A 72.5(18) 2_665 3_565
C16A C13A C14A 81.1(15) 3_565 3_565
C14A C13A C14A 20.8(10) 2_665 3_565
C14A C14A C14A 60.0 3_565 2_665
C14A C14A C15A 79(6) 3_565 2_665
C14A C14A C15A 126(5) 2_665 2_665
C14A C14A C15A 108(5) 3_565 3_565
C14A C14A C15A 57(5) 2_665 3_565
C15A C14A C15A 111.9(11) 2_665 3_565
C14A C14A C13A 137.6(19) 3_565 .
C14A C14A C13A 127(3) 2_665 .
C15A C14A C13A 64(3) 2_665 .
C15A C14A C13A 71(3) 3_565 .
C14A C14A C15A 30(3) 3_565 .
C14A C14A C15A 43(4) 2_665 .
C15A C14A C15A 83(3) 2_665 .
C15A C14A C15A 79(3) 3_565 .
C13A C14A C15A 120.0 . .
C14A C14A C13A 36(2) 3_565 3_565
C14A C14A C13A 85(3) 2_665 3_565
C15A C14A C13A 45(3) 2_665 3_565
C15A C14A C13A 108.4(19) 3_565 3_565
C13A C14A C13A 102.6(16) . 3_565
C15A C14A C13A 42(2) . 3_565
C14A C14A C13A 74(3) 3_565 2_665
C14A C14A C13A 28.5(16) 2_665 2_665
C15A C14A C13A 111(2) 2_665 2_665
C15A C14A C13A 34(3) 3_565 2_665
C13A C14A C13A 99.3(17) . 2_665
C15A C14A C13A 46(2) . 2_665
C13A C14A C13A 84.03(17) 3_565 2_665
C14A C15A C14A 43(4) 3_565 2_665
C14A C15A C13A 79(5) 3_565 3_565
C14A C15A C13A 119(5) 2_665 3_565
C14A C15A C16A 135(2) 3_565 .
C14A C15A C16A 127.2(18) 2_665 .
C13A C15A C16A 76.5(8) 3_565 .
C14A C15A C14A 24(3) 3_565 .
C14A C15A C14A 29(3) 2_665 .
C13A C15A C14A 91(3) 3_565 .
C16A C15A C14A 120.0 . .
C14A C15A C13A 110(5) 3_565 2_665
C14A C15A C13A 68(4) 2_665 2_665
C13A C15A C13A 147.7(13) 3_565 2_665
C16A C15A C13A 75.9(7) . 2_665
C14A C15A C13A 89(3) . 2_665
C14A C15A C15A 37(2) 3_565 2_665
C14A C15A C15A 62(2) 2_665 2_665
C13A C15A C15A 60(4) 3_565 2_665
C16A C15A C15A 97.92(8) . 2_665
C14A C15A C15A 33.5(12) . 2_665
C13A C15A C15A 108(4) 2_665 2_665
C14A C15A C15A 63(3) 3_565 3_565
C14A C15A C15A 31.1(16) 2_665 3_565
C13A C15A C15A 117(4) 3_565 3_565
C16A C15A C15A 96.13(16) . 3_565
C14A C15A C15A 39.5(13) . 3_565
C13A C15A C15A 50(4) 2_665 3_565
C15A C15A C15A 60.0 2_665 3_565
C14A C15A C12A 105(4) 3_565 3_565
C14A C15A C12A 125(2) 2_665 3_565
C13A C15A C12A 42.3(3) 3_565 3_565
C16A C15A C12A 36.1(7) . 3_565
C14A C15A C12A 101.6(16) . 3_565
C13A C15A C12A 106.4(5) 2_665 3_565
C15A C15A C12A 70.2(16) 2_665 3_565
C15A C15A C12A 100.9(15) 3_565 3_565
C12A C16A C12A 126.6(7) 3_565 2_665
C12A C16A C15A 101.9(6) 3_565 .
C12A C16A C15A 103.6(6) 2_665 .
C12A C16A C11A 63.9(18) 3_565 .
C12A C16A C11A 62.7(18) 2_665 .
C15A C16A C11A 120.0 . .
C12A C16A C13A 55.5(13) 3_565 3_565
C12A C16A C13A 141.2(14) 2_665 3_565
C15A C16A C13A 48.5(8) . 3_565
C11A C16A C13A 105(2) . 3_565
C12A C16A C13A 140.9(14) 3_565 2_665
C12A C16A C13A 52.5(11) 2_665 2_665
C15A C16A C13A 52.8(7) . 2_665
C11A C16A C13A 101(2) . 2_665
C13A C16A C13A 99.7(12) 3_565 2_665
C12A C16A C16A 42(2) 3_565 2_665
C12A C16A C16A 97.0(19) 2_665 2_665
C15A C16A C16A 82.2 . 2_665
C11A C16A C16A 47.1(4) . 2_665
C13A C16A C16A 58(2) 3_565 2_665
C13A C16A C16A 100(2) 2_665 2_665
C12A C16A C16A 99(2) 3_565 3_565
C12A C16A C16A 40.0(19) 2_665 3_565
C15A C16A C16A 83.65(7) . 3_565
C11A C16A C16A 47.1(4) . 3_565
C13A C16A C16A 103(2) 3_565 3_565
C13A C16A C16A 54(2) 2_665 3_565
C16A C16A C16A 60.0 2_665 3_565
N6 B1 N4 107.9(8) . .
N6 B1 N2 108.2(9) . .
N4 B1 N2 110.0(7) . .

loop_
_geom_bond_atom_site_label_1
_geom_bond_atom_site_label_2
_geom_bond_distance
_geom_bond_site_symmetry_2
Mo1 N3 2.214(7) .
Mo1 N1 2.249(7) .
Mo1 N5 2.256(7) .
Mo1 S4 2.352(2) .
Mo1 S5 2.355(2) .
Mo1 S3 2.388(2) .
Mo1 Fe2 2.6808(18) .
Mo1 Fe1 2.6921(14) .
Mo1 Fe3 2.6929(15) .
Fe1 S1 2.2481(16) .
Fe1 S4 2.274(3) .
Fe1 S5 2.276(2) .
Fe1 S2 2.311(3) .
Fe1 Fe2 2.6164(18) .
Fe1 Fe3 2.6467(18) .
Fe2 S3 2.234(3) .
Fe2 S5 2.247(3) .
Fe2 S2 2.255(3) .
Fe2 P2 2.350(4) .
Fe2 Fe3 2.608(2) .
Fe3 S2 2.218(3) .
Fe3 S4 2.237(3) .
Fe3 S3 2.239(3) .
Fe3 P3 2.311(3) .
S1 Fe1 2.2481(16) 3_675
S1 Fe1 2.2481(16) 2_765
N1 C1 1.340(11) .
N1 N2 1.361(11) .
N2 C3 1.337(12) .
N2 B1 1.544(13) .
N3 C4 1.340(10) .
N3 N4 1.379(10) .
N4 C6 1.331(12) .
N4 B1 1.539(13) .
N5 C7 1.329(12) .
N5 N6 1.380(12) .
N6 C9 1.375(12) .
N6 B1 1.519(15) .
C1 C2 1.388(15) .
C1A C2A 1.3900 .
C1A C6A 1.3900 .
C1A B1S 1.711(15) .
C2A C3A 1.3900 .
C3A C4A 1.3900 .
C4A C5A 1.3900 .
C5A C6A 1.3900 .
B1S C11A 1.70(4) .
B1S C1A 1.711(15) 3_565
B1S C1A 1.711(15) 2_665
C2 C3 1.364(15) .
C4 C5 1.357(12) .
C5 C6 1.376(13) .
C7 C8 1.384(15) .
C8 C9 1.342(17) .
P2 C21B 1.84(2) .
P2 C25 1.849(18) .
P2 C25B 1.85(2) .
P2 C21 1.862(19) .
P2 C23 1.89(2) .
P2 C23B 1.91(2) .
C21 C22 1.53(2) .
C21B C22B 1.54(3) .
C23 C24 1.508(16) .
C23B C24B 1.52(2) .
C25 C26 1.28(2) .
C25B C26B 1.27(3) .
P3 C35B 1.786(19) .
P3 C35 1.82(2) .
P3 C33 1.86(2) .
P3 C31B 1.87(2) .
P3 C31 1.902(18) .
P3 C33B 1.930(19) .
C31 C32 1.08(2) .
C31B C32B 1.04(2) .
C33 C34 1.31(2) .
C33B C34B 1.31(2) .
C35 C36 1.74(3) .
C35B C36B 1.70(3) .
C11A C16A 1.39(2) 2_665
C11A C16A 1.39(2) 3_565
C11A C12A 1.3912 .
C11A C16A 1.3890 .
C11A C12A 1.39(3) 3_565
C11A C12A 1.39(3) 2_665
C12A C16A 1.23(3) 2_665
C12A C16A 1.28(3) 3_565
C12A C13A 1.3900 .
C12A C15A 2.03(3) 2_665
C13A C15A 1.27(5) 2_665
C13A C14A 1.3900 .
C13A C15A 1.42(5) 3_565
C13A C16A 1.65(3) 2_665
C13A C16A 1.73(3) 3_565
C13A C14A 1.89(5) 2_665
C13A C14A 1.96(5) 3_565
C14A C14A 0.70(5) 3_565
C14A C14A 0.70(5) 2_665
C14A C15A 0.86(3) 2_665
C14A C15A 1.00(4) 3_565
C14A C15A 1.3900 .
C14A C13A 1.89(5) 3_565
C14A C13A 1.96(5) 2_665
C15A C14A 0.86(5) 3_565
C15A C14A 1.00(5) 2_665
C15A C13A 1.27(4) 3_565
C15A C16A 1.3900 .
C15A C13A 1.42(4) 2_665
C15A C15A 1.55(5) 2_665
C15A C15A 1.55(5) 3_565
C15A C12A 2.034(10) 3_565
C16A C12A 1.23(2) 3_565
C16A C12A 1.28(2) 2_665
C16A C13A 1.65(4) 3_565
C16A C13A 1.73(3) 2_665
C16A C16A 1.89(4) 2_665
C16A C16A 1.89(4) 3_565
